data_4519220
loop_
_publ_author_name
'Liu, Wansheng'
'Yang, Yi'
'Yang, Xiaojie'
'Peng, Yun-Lei'
'Cheng, Peng'
'Zhang, Zhenjie'
'Chen, Yao'

_publ_section_title
;
 Template-Directed Fabrication of Highly Efficient Metal-Organic Framework
 Photocatalysts.
;
_journal_issue 49
_journal_name_full 'ACS applied materials &amp; interfaces'
_journal_page_first 58619
_journal_page_last 58629
_journal_paper_doi 10.1021/acsami.1c17925
_journal_volume 13
_journal_year 2021
_chemical_formula_moiety 'C24 H12 Cl0.25 Co1.5 N3 O6'
_chemical_formula_sum 'C24 H12 Cl0.25 Co1.5 N3 O6'
_chemical_formula_weight 535.62
_chemical_name_systematic Co-TATB
_space_group_crystal_system tetragonal
_space_group_IT_number 91
_space_group_name_Hall 'P 4w 2c'
_space_group_name_H-M_alt 'P 41 2 2'
_atom_sites_solution_hydrogens mixed
_audit_creation_date 2021-08-30
_audit_creation_method
;
Olex2 1.3
(compiled 2020.11.12 svn.r5f609507 for OlexSys, GUI svn.r6272)
;
_cell_angle_alpha 90
_cell_angle_beta 90
_cell_angle_gamma 90
_cell_formula_units_Z 8
_cell_length_a 17.9001(16)
_cell_length_b 17.9001(16)
_cell_length_c 26.387(5)
_cell_measurement_reflns_used 1489
_cell_measurement_temperature 120
_cell_measurement_theta_max 22.0730
_cell_measurement_theta_min 3.2960
_cell_volume 8454.8(19)
_computing_molecular_graphics 'Olex2 1.3 (Dolomanov et al., 2009)'
_computing_publication_material 'Olex2 1.3 (Dolomanov et al., 2009)'
_computing_structure_refinement 'SHELXL 2018/3 (Sheldrick, 2015)'
_computing_structure_solution 'SHELXT 2018/2 (Sheldrick, 2018)'
_diffrn_ambient_temperature 120
_diffrn_detector 'CCD area detector'
_diffrn_detector_area_resol_mean 5.6
_diffrn_detector_type 'Bruker SMART CCD 6000 area detector'
_diffrn_measured_fraction_theta_full 0.989
_diffrn_measured_fraction_theta_max 0.989
_diffrn_measurement_device 'three-circle diffractometer'
_diffrn_measurement_device_type 'Bruker SMART CCD 6000'
_diffrn_measurement_method '\w scans'
_diffrn_radiation_monochromator graphite
_diffrn_radiation_probe x-ray
_diffrn_radiation_type MoK\a
_diffrn_radiation_wavelength 0.71073
_diffrn_reflns_av_R_equivalents 0.1322
_diffrn_reflns_av_unetI/netI 0.2250
_diffrn_reflns_Laue_measured_fraction_full 0.989
_diffrn_reflns_Laue_measured_fraction_max 0.989
_diffrn_reflns_limit_h_max 19
_diffrn_reflns_limit_h_min -15
_diffrn_reflns_limit_k_max 21
_diffrn_reflns_limit_k_min -6
_diffrn_reflns_limit_l_max 31
_diffrn_reflns_limit_l_min -29
_diffrn_reflns_number 16558
_diffrn_reflns_point_group_measured_fraction_full 0.990
_diffrn_reflns_point_group_measured_fraction_max 0.990
_diffrn_reflns_theta_full 24.999
_diffrn_reflns_theta_max 24.999
_diffrn_reflns_theta_min 3.219
_diffrn_source 'sealed X-ray tube'
_diffrn_source_target Mo
_exptl_absorpt_coefficient_mu 0.636
_exptl_crystal_colour 'metallic light black'
_exptl_crystal_colour_lustre metallic
_exptl_crystal_colour_modifier light
_exptl_crystal_colour_primary black
_exptl_crystal_density_diffrn 0.842
_exptl_crystal_description block
_exptl_crystal_F_000 2158
_exptl_crystal_size_max 0.2
_exptl_crystal_size_mid 0.2
_exptl_crystal_size_min 0.2
_refine_diff_density_max 1.297
_refine_diff_density_min -0.706
_refine_diff_density_rms 0.108
_refine_ls_abs_structure_details
;
 Flack x determined using 795 quotients [(I+)-(I-)]/[(I+)+(I-)]
 (Parsons, Flack and Wagner, Acta Cryst. B69 (2013) 249-259).
;
_refine_ls_abs_structure_Flack 0.04(3)
_refine_ls_extinction_method none
_refine_ls_goodness_of_fit_ref 0.977
_refine_ls_hydrogen_treatment constr
_refine_ls_matrix_type full
_refine_ls_number_parameters 317
_refine_ls_number_reflns 7389
_refine_ls_number_restraints 26
_refine_ls_restrained_S_all 114.635
_refine_ls_R_factor_all 0.1759
_refine_ls_R_factor_gt 0.1060
_refine_ls_shift/su_max 0.000
_refine_ls_shift/su_mean 0.000
_refine_ls_structure_factor_coef Fsqd
_refine_ls_weighting_details 'w=1/[\s^2^(Fo^2^)+(0.1386P)^2^] where P=(Fo^2^+2Fc^2^)/3'
_refine_ls_weighting_scheme calc
_refine_ls_wR_factor_gt 0.2465
_refine_ls_wR_factor_ref 0.2959
_reflns_Friedel_coverage 0.755
_reflns_Friedel_fraction_full 0.991
_reflns_Friedel_fraction_max 0.991
_reflns_number_gt 3718
_reflns_number_total 7389
_reflns_threshold_expression 'I > 2\s(I)'
_cod_data_source_file am1c17925_si_003.cif
_cod_data_source_block NKMOF-9-Co
_cod_original_cell_volume 8455(2)
_cod_original_formula_sum 'C24 H12 Cl0.25 Co1.50 N3 O6'
_cod_database_code 4519220
_shelx_shelxl_version_number 2018/3
_shelx_space_group_comment
;
The symmetry employed for this shelxl refinement is uniquely defined
by the following loop, which should always be used as a source of
symmetry information in preference to the above space-group names.
They are only intended as comments.
;
_shelx_estimated_absorpt_t_max 0.883
_shelx_estimated_absorpt_t_min 0.883
_olex2_refinement_description
;
1. Restrained distances
 O6-O4
 2.9 with sigma of 0.001
 O6_$1-O4_$2
 2.955 with sigma of 0.001
2. Uiso/Uaniso restraints and constraints
Uanis(C7) \\sim Ueq, Uanis(C2) \\sim Ueq, Uanis(C14) \\sim Ueq: with sigma of
0.01 and sigma for terminal atoms of 0.02
Uanis(C17) \\sim Ueq: with sigma of 0.001 and sigma for terminal atoms of 0.002
3. Others
 Fixed Sof: Cl1(0.25)
4.a Riding coordinates:
 C4(H4), C6(H6), C3(H3), C7(H7)
4.b Aromatic/amide H refined with riding coordinates:
 C13(H13), C19(H19), C15(H15), C12(H12), C22(H22), C16(H16), C20(H20), C23(H23)
;
_olex2_submission_special_instructions 'No special instructions were received'

loop_
_space_group_symop_operation_xyz
'x, y, z'
'-x, -y, z+1/2'
'-y, x, z+1/4'
'y, -x, z+3/4'
'-x, y, -z'
'x, -y, -z+1/2'
'y, x, -z+3/4'
'-y, -x, -z+1/4'

loop_
_atom_site_label
_atom_site_type_symbol
_atom_site_fract_x
_atom_site_fract_y
_atom_site_fract_z
_atom_site_U_iso_or_equiv
_atom_site_adp_type
_atom_site_occupancy
_atom_site_site_symmetry_order
_atom_site_calc_flag
_atom_site_refinement_flags_posn
_atom_site_refinement_flags_adp
_atom_site_refinement_flags_occupancy
_atom_site_disorder_assembly
_atom_site_disorder_group
Co1 Co 0.500000 0.74921(15) 0.500000 0.0305(7) Uani 1 2 d S T P . .
Co2 Co 0.33311(11) 0.74815(12) 0.57526(7) 0.0379(6) Uani 1 1 d . . . . .
Cl1 Cl 0.2449(7) 0.7551(7) 0.625000 0.087(5) Uani 0.5 2 d S T P . .
O3 O 0.5925(5) 0.2902(5) 0.1230(4) 0.040(2) Uani 1 1 d . . . . .
O6 O -0.1648(5) 0.4133(5) 0.2519(3) 0.050(3) Uani 1 1 d D . . . .
O4 O 0.4962(5) 0.2485(5) 0.0802(3) 0.046(2) Uani 1 1 d D . . . .
O2 O 0.4224(5) 0.6663(5) 0.5019(3) 0.043(2) Uani 1 1 d . . . . .
O1 O 0.3000(5) 0.6911(6) 0.5164(3) 0.042(3) Uani 1 1 d . . . . .
O5 O -0.1428(6) 0.3449(6) 0.1873(3) 0.052(3) Uani 1 1 d . . . . .
C1 C 0.3534(9) 0.6595(8) 0.4913(5) 0.041(4) Uani 1 1 d . . . . .
C17 C 0.5239(8) 0.2788(8) 0.1168(5) 0.031(3) Uani 1 1 d . U . . .
C24 C -0.1265(8) 0.3808(9) 0.2243(5) 0.039(4) Uani 1 1 d . . . . .
C14 C 0.4715(7) 0.3057(7) 0.1560(5) 0.032(3) Uani 1 1 d . U . . .
C2 C 0.3311(7) 0.6087(7) 0.4478(5) 0.029(3) Uani 1 1 d . U . . .
N2 N 0.2348(6) 0.3781(8) 0.2465(5) 0.057(4) Uani 1 1 d . . . . .
N1 N 0.3304(7) 0.4348(7) 0.2978(5) 0.050(4) Uani 1 1 d . . . . .
C4 C 0.3685(8) 0.5238(8) 0.3821(5) 0.041(4) Uani 1 1 d . . . . .
H4 H 0.406408 0.500270 0.362607 0.050 Uiso 1 1 d R U . . .
C21 C -0.0438(7) 0.3873(8) 0.2402(6) 0.037(4) Uani 1 1 d . . . . .
C13 C 0.4917(8) 0.3545(8) 0.1943(5) 0.037(4) Uani 1 1 d . . . . .
H13 H 0.542678 0.367924 0.198225 0.045 Uiso 1 1 calc R U . . .
C5 C 0.2931(8) 0.5127(10) 0.3684(6) 0.054(5) Uani 1 1 d . . . . .
C11 C 0.3641(8) 0.3585(8) 0.2237(5) 0.036(4) Uani 1 1 d . . . . .
C9 C 0.3076(9) 0.3902(11) 0.2605(5) 0.059(5) Uani 1 1 d . . . . .
C19 C 0.0826(10) 0.3657(12) 0.2197(7) 0.079(7) Uani 1 1 d . . . . .
H19 H 0.119187 0.342591 0.198819 0.095 Uiso 1 1 calc R U . . .
N3 N 0.2022(7) 0.4542(9) 0.3175(6) 0.069(5) Uani 1 1 d . . . . .
C6 C 0.2385(9) 0.5560(9) 0.3938(5) 0.056(5) Uani 1 1 d . . . . .
H6 H 0.187901 0.553672 0.383100 0.067 Uiso 1 1 d R U . . .
C15 C 0.3977(10) 0.2800(9) 0.1547(5) 0.054(5) Uani 1 1 d . . . . .
H15 H 0.383539 0.244339 0.129849 0.064 Uiso 1 1 calc R U . . .
C12 C 0.4390(8) 0.3842(9) 0.2268(7) 0.060(5) Uani 1 1 d . . . . .
H12 H 0.452728 0.421117 0.250956 0.072 Uiso 1 1 calc R U . . .
C3 C 0.3882(9) 0.5676(9) 0.4230(5) 0.045(4) Uani 1 1 d . . . . .
H3 H 0.438512 0.570665 0.434232 0.054 Uiso 1 1 d R U . . .
C22 C -0.0245(8) 0.4194(8) 0.2843(6) 0.047(4) Uani 1 1 d . . . . .
H22 H -0.061989 0.438521 0.306252 0.056 Uiso 1 1 calc R U . . .
C7 C 0.2593(9) 0.6026(9) 0.4341(5) 0.052(4) Uani 1 1 d . U . . .
H7 H 0.222447 0.630009 0.452081 0.063 Uiso 1 1 d R U . . .
C16 C 0.3441(10) 0.3058(10) 0.1896(5) 0.059(5) Uani 1 1 d . . . . .
H16 H 0.294630 0.286593 0.189175 0.071 Uiso 1 1 calc R U . . .
C18 C 0.1051(8) 0.4052(12) 0.2602(6) 0.070(6) Uani 1 1 d . . . . .
C8 C 0.2744(10) 0.4658(10) 0.3246(7) 0.061(5) Uani 1 1 d . . . . .
C20 C 0.0062(10) 0.3574(12) 0.2071(7) 0.081(7) Uani 1 1 d . . . . .
H20 H -0.009354 0.332398 0.177212 0.098 Uiso 1 1 calc R U . . .
C10 C 0.1864(9) 0.4117(12) 0.2774(9) 0.086(7) Uani 1 1 d . . . . .
C23 C 0.0497(11) 0.4245(11) 0.2977(8) 0.076(6) Uani 1 1 d . . . . .
H23 H 0.064008 0.440286 0.330687 0.092 Uiso 1 1 calc R U . . .

loop_
_atom_site_aniso_label
_atom_site_aniso_U_11
_atom_site_aniso_U_22
_atom_site_aniso_U_33
_atom_site_aniso_U_23
_atom_site_aniso_U_13
_atom_site_aniso_U_12
Co1 0.0297(15) 0.0316(15) 0.0304(13) 0.000 0.0014(11) 0.000
Co2 0.0394(12) 0.0402(12) 0.0340(10) 0.0006(10) 0.0041(9) -0.0042(10)
Cl1 0.098(8) 0.098(8) 0.064(7) 0.013(4) 0.013(4) -0.064(10)
O3 0.029(6) 0.041(6) 0.050(6) -0.008(5) -0.009(5) 0.002(5)
O6 0.053(7) 0.063(8) 0.033(6) 0.004(6) -0.013(6) -0.017(6)
O4 0.034(6) 0.044(6) 0.062(6) -0.005(6) 0.004(5) 0.013(5)
O2 0.037(6) 0.040(6) 0.051(6) -0.006(5) -0.012(5) -0.013(5)
O1 0.028(6) 0.056(7) 0.043(6) -0.003(5) -0.005(5) -0.011(5)
O5 0.079(9) 0.056(7) 0.021(5) -0.009(5) -0.017(5) 0.004(6)
C1 0.041(10) 0.035(9) 0.046(9) -0.007(7) 0.010(8) -0.011(7)
C17 0.032(3) 0.031(3) 0.030(3) -0.0005(14) -0.0013(14) -0.0001(14)
C24 0.038(10) 0.044(10) 0.034(8) -0.014(8) 0.016(7) 0.012(7)
C14 0.015(6) 0.030(7) 0.050(8) -0.020(6) 0.006(6) -0.013(5)
C2 0.017(6) 0.043(8) 0.029(6) -0.014(6) 0.001(5) -0.012(6)
N2 0.028(8) 0.070(10) 0.075(9) -0.049(8) 0.003(7) 0.002(6)
N1 0.030(7) 0.062(9) 0.059(8) -0.040(7) 0.006(7) 0.003(7)
C4 0.031(9) 0.051(10) 0.043(9) -0.009(8) 0.018(7) 0.002(7)
C21 0.016(7) 0.040(9) 0.054(10) -0.022(7) 0.003(7) 0.002(6)
C13 0.031(9) 0.036(9) 0.045(9) -0.010(7) -0.013(7) 0.003(7)
C5 0.020(8) 0.083(13) 0.059(11) -0.025(10) -0.002(8) -0.004(8)
C11 0.026(8) 0.045(10) 0.039(8) -0.022(7) -0.014(7) -0.004(6)
C9 0.045(11) 0.107(16) 0.023(8) -0.021(9) 0.002(7) 0.016(10)
C19 0.035(11) 0.133(19) 0.069(12) -0.047(12) -0.009(10) 0.024(12)
N3 0.030(8) 0.079(11) 0.098(12) -0.064(10) 0.006(8) -0.004(7)
C6 0.039(10) 0.082(13) 0.046(9) -0.038(9) 0.004(8) 0.027(9)
C15 0.070(13) 0.062(12) 0.029(8) -0.016(8) -0.004(8) -0.005(9)
C12 0.021(9) 0.061(12) 0.098(14) -0.030(10) -0.016(9) 0.001(8)
C3 0.051(10) 0.057(11) 0.029(8) -0.004(8) -0.012(7) 0.012(8)
C22 0.017(8) 0.051(10) 0.072(12) -0.012(9) -0.009(8) 0.008(7)
C7 0.046(9) 0.089(10) 0.022(6) -0.024(7) -0.008(7) 0.021(8)
C16 0.052(11) 0.084(14) 0.040(9) -0.042(9) 0.010(8) -0.017(10)
C18 0.024(9) 0.141(18) 0.045(10) -0.037(11) -0.006(8) -0.028(10)
C8 0.061(13) 0.061(12) 0.059(11) -0.014(9) -0.017(10) 0.018(9)
C20 0.043(11) 0.124(19) 0.076(13) -0.071(13) -0.009(10) 0.024(11)
C10 0.021(9) 0.098(16) 0.139(18) -0.076(14) 0.003(11) 0.010(9)
C23 0.067(14) 0.090(16) 0.072(13) -0.024(12) 0.024(11) 0.007(12)

loop_
_atom_type_symbol
_atom_type_description
_atom_type_scat_dispersion_real
_atom_type_scat_dispersion_imag
_atom_type_scat_source
C C 0.0033 0.0016 'International Tables Vol C Tables 4.2.6.8 and 6.1.1.4'
H H 0.0000 0.0000 'International Tables Vol C Tables 4.2.6.8 and 6.1.1.4'
Cl Cl 0.1484 0.1585 'International Tables Vol C Tables 4.2.6.8 and 6.1.1.4'
Co Co 0.3494 0.9721 'International Tables Vol C Tables 4.2.6.8 and 6.1.1.4'
N N 0.0061 0.0033 'International Tables Vol C Tables 4.2.6.8 and 6.1.1.4'
O O 0.0106 0.0060 'International Tables Vol C Tables 4.2.6.8 and 6.1.1.4'

loop_
_geom_angle_atom_site_label_1
_geom_angle_atom_site_label_2
_geom_angle_atom_site_label_3
_geom_angle
_geom_angle_site_symmetry_1
_geom_angle_site_symmetry_3
_geom_angle_publ_flag
O6 Co1 O6 90.5(5) 7_565 3_665 ?
O4 Co1 O6 86.6(3) 6_565 7_565 ?
O4 Co1 O6 91.8(3) 2_665 7_565 ?
O4 Co1 O6 86.6(3) 2_665 3_665 ?
O4 Co1 O6 91.8(3) 6_565 3_665 ?
O4 Co1 O4 177.8(5) 6_565 2_665 ?
O2 Co1 O6 91.7(4) . 7_565 ?
O2 Co1 O6 176.5(4) . 3_665 ?
O2 Co1 O6 176.5(4) 5_656 7_565 ?
O2 Co1 O6 91.7(4) 5_656 3_665 ?
O2 Co1 O4 90.6(4) . 2_665 ?
O2 Co1 O4 91.0(4) 5_656 2_665 ?
O2 Co1 O4 91.0(4) . 6_565 ?
O2 Co1 O4 90.6(4) 5_656 6_565 ?
O2 Co1 O2 86.2(6) 5_656 . ?
O3 Co2 Cl1 97.6(4) 2_665 . ?
O3 Co2 O5 112.3(4) 2_665 7_565 ?
O1 Co2 Cl1 107.8(3) . . ?
O1 Co2 O3 122.4(4) . 2_665 ?
O1 Co2 O5 114.4(4) . 7_565 ?
O5 Co2 Cl1 97.4(5) 7_565 . ?
Co2 Cl1 Co2 108.3(8) . 8_666 ?
C17 O3 Co2 121.5(9) . 2_664 ?
C24 O6 Co1 139.5(10) . 4_464 ?
C17 O4 Co1 140.6(9) . 2_664 ?
C1 O2 Co1 136.6(10) . . ?
C1 O1 Co2 114.3(9) . . ?
C24 O5 Co2 115.4(10) . 7_455 ?
O2 C1 O1 124.2(13) . . ?
O2 C1 C2 118.6(13) . . ?
O1 C1 C2 117.1(13) . . ?
O3 C17 C14 118.4(12) . . ?
O4 C17 O3 125.3(13) . . ?
O4 C17 C14 116.3(12) . . ?
O6 C24 O5 129.5(16) . . ?
O6 C24 C21 111.0(13) . . ?
O5 C24 C21 119.6(12) . . ?
C13 C14 C17 123.5(12) . . ?
C13 C14 C15 118.2(13) . . ?
C15 C14 C17 118.4(12) . . ?
C3 C2 C1 118.1(12) . . ?
C7 C2 C1 120.4(12) . . ?
C7 C2 C3 121.6(12) . . ?
C10 N2 C9 112.3(13) . . ?
C9 N1 C8 114.0(13) . . ?
C5 C4 H4 118.8 . . ?
C3 C4 H4 119.6 . . ?
C3 C4 C5 121.6(13) . . ?
C22 C21 C24 121.0(12) . . ?
C22 C21 C20 123.7(14) . . ?
C20 C21 C24 115.2(13) . . ?
C14 C13 H13 119.4 . . ?
C12 C13 C14 121.2(14) . . ?
C12 C13 H13 119.4 . . ?
C4 C5 C6 117.5(14) . . ?
C4 C5 C8 120.0(14) . . ?
C6 C5 C8 121.9(14) . . ?
C12 C11 C9 118.2(13) . . ?
C16 C11 C9 120.8(14) . . ?
C16 C11 C12 120.9(15) . . ?
N2 C9 C11 113.7(12) . . ?
N1 C9 N2 125.9(14) . . ?
N1 C9 C11 119.6(14) . . ?
C18 C19 H19 119.0 . . ?
C18 C19 C20 122.0(16) . . ?
C20 C19 H19 119.0 . . ?
C8 N3 C10 114.2(14) . . ?
C5 C6 H6 119.5 . . ?
C7 C6 C5 120.1(15) . . ?
C7 C6 H6 120.4 . . ?
C14 C15 H15 119.4 . . ?
C14 C15 C16 121.3(14) . . ?
C16 C15 H15 119.4 . . ?
C13 C12 C11 119.0(15) . . ?
C13 C12 H12 120.5 . . ?
C11 C12 H12 120.5 . . ?
C2 C3 H3 120.7 . . ?
C4 C3 C2 118.2(14) . . ?
C4 C3 H3 121.1 . . ?
C21 C22 H22 120.0 . . ?
C21 C22 C23 119.9(14) . . ?
C23 C22 H22 120.0 . . ?
C2 C7 C6 120.6(14) . . ?
C2 C7 H7 119.2 . . ?
C6 C7 H7 120.2 . . ?
C11 C16 C15 119.0(16) . . ?
C11 C16 H16 120.5 . . ?
C15 C16 H16 120.5 . . ?
C19 C18 C10 124.2(16) . . ?
C19 C18 C23 117.8(16) . . ?
C23 C18 C10 115.6(15) . . ?
N1 C8 C5 118.7(15) . . ?
N3 C8 N1 126.0(16) . . ?
N3 C8 C5 115.1(15) . . ?
C21 C20 C19 116.4(15) . . ?
C21 C20 H20 121.8 . . ?
C19 C20 H20 121.8 . . ?
N2 C10 N3 127.3(15) . . ?
N2 C10 C18 113.7(15) . . ?
N3 C10 C18 118.7(14) . . ?
C22 C23 C18 118.1(17) . . ?
C22 C23 H23 120.9 . . ?
C18 C23 H23 120.9 . . ?

loop_
_geom_bond_atom_site_label_1
_geom_bond_atom_site_label_2
_geom_bond_distance
_geom_bond_site_symmetry_2
_geom_bond_publ_flag
Co1 O6 2.187(10) 3_665 ?
Co1 O6 2.187(10) 7_565 ?
Co1 O4 2.117(8) 6_565 ?
Co1 O4 2.117(8) 2_665 ?
Co1 O2 2.033(10) . ?
Co1 O2 2.033(10) 5_656 ?
Co2 Cl1 2.057(11) . ?
Co2 O3 1.958(10) 2_665 ?
Co2 O1 1.951(9) . ?
Co2 O5 1.992(11) 7_565 ?
O3 C17 1.256(15) . ?
O6 C24 1.156(14) . ?
O4 C17 1.213(15) . ?
O2 C1 1.273(17) . ?
O1 C1 1.294(16) . ?
O5 C24 1.203(16) . ?
C1 C2 1.517(18) . ?
C17 C14 1.479(18) . ?
C24 C21 1.544(19) . ?
C14 C13 1.383(17) . ?
C14 C15 1.398(19) . ?
C2 C3 1.418(19) . ?
C2 C7 1.341(19) . ?
N2 C9 1.371(19) . ?
N2 C10 1.334(19) . ?
N1 C9 1.331(19) . ?
N1 C8 1.348(19) . ?
C4 H4 0.9500 . ?
C4 C5 1.412(19) . ?
C4 C3 1.380(19) . ?
C21 C22 1.342(19) . ?
C21 C20 1.36(2) . ?
C13 H13 0.9500 . ?
C13 C12 1.38(2) . ?
C5 C6 1.415(19) . ?
C5 C8 1.47(2) . ?
C11 C9 1.51(2) . ?
C11 C12 1.420(19) . ?
C11 C16 1.352(18) . ?
C19 H19 0.9500 . ?
C19 C18 1.34(2) . ?
C19 C20 1.42(2) . ?
N3 C8 1.32(2) . ?
N3 C10 1.33(2) . ?
C6 H6 0.9501 . ?
C6 C7 1.400(19) . ?
C15 H15 0.9500 . ?
C15 C16 1.41(2) . ?
C12 H12 0.9500 . ?
C3 H3 0.9499 . ?
C22 H22 0.9500 . ?
C22 C23 1.38(2) . ?
C7 H7 0.9499 . ?
C16 H16 0.9500 . ?
C18 C10 1.53(2) . ?
C18 C23 1.44(2) . ?
C20 H20 0.9500 . ?
C23 H23 0.9500 . ?

loop_
_geom_torsion_atom_site_label_1
_geom_torsion_atom_site_label_2
_geom_torsion_atom_site_label_3
_geom_torsion_atom_site_label_4
_geom_torsion
_geom_torsion_site_symmetry_1
_geom_torsion_site_symmetry_2
_geom_torsion_site_symmetry_3
_geom_torsion_site_symmetry_4
_geom_torsion_publ_flag
Co1 O6 C24 O5 -54(3) 4_464 . . . ?
Co1 O6 C24 C21 125.9(14) 4_464 . . . ?
Co1 O4 C17 O3 -48(2) 2_664 . . . ?
Co1 O4 C17 C14 130.8(12) 2_664 . . . ?
Co1 O2 C1 O1 -68(2) . . . . ?
Co1 O2 C1 C2 114.5(14) . . . . ?
Co2 O3 C17 O4 -5.3(19) 2_664 . . . ?
Co2 O3 C17 C14 176.5(9) 2_664 . . . ?
Co2 O1 C1 O2 -2.4(19) . . . . ?
Co2 O1 C1 C2 174.8(9) . . . . ?
Co2 O5 C24 O6 -5(2) 7_455 . . . ?
Co2 O5 C24 C21 174.5(10) 7_455 . . . ?
O3 C17 C14 C13 12(2) . . . . ?
O3 C17 C14 C15 -166.9(14) . . . . ?
O6 C24 C21 C22 8(2) . . . . ?
O6 C24 C21 C20 -173.4(16) . . . . ?
O4 C17 C14 C13 -165.9(13) . . . . ?
O4 C17 C14 C15 15(2) . . . . ?
O2 C1 C2 C3 4(2) . . . . ?
O2 C1 C2 C7 -177.1(14) . . . . ?
O1 C1 C2 C3 -173.7(13) . . . . ?
O1 C1 C2 C7 6(2) . . . . ?
O5 C24 C21 C22 -172.2(14) . . . . ?
O5 C24 C21 C20 7(2) . . . . ?
C1 C2 C3 C4 -177.3(13) . . . . ?
C1 C2 C7 C6 179.7(14) . . . . ?
C17 C14 C13 C12 173.2(15) . . . . ?
C17 C14 C15 C16 -177.2(14) . . . . ?
C24 C21 C22 C23 179.9(16) . . . . ?
C24 C21 C20 C19 177.2(17) . . . . ?
C14 C13 C12 C11 6(2) . . . . ?
C14 C15 C16 C11 2(3) . . . . ?
C4 C5 C6 C7 -6(3) . . . . ?
C4 C5 C8 N1 -1(3) . . . . ?
C4 C5 C8 N3 174.8(17) . . . . ?
C21 C22 C23 C18 9(3) . . . . ?
C13 C14 C15 C16 3(2) . . . . ?
C5 C4 C3 C2 -7(2) . . . . ?
C5 C6 C7 C2 2(2) . . . . ?
C9 N2 C10 N3 1(3) . . . . ?
C9 N2 C10 C18 174.8(18) . . . . ?
C9 N1 C8 C5 176.7(16) . . . . ?
C9 N1 C8 N3 2(3) . . . . ?
C9 C11 C12 C13 178.6(15) . . . . ?
C9 C11 C16 C15 177.5(15) . . . . ?
C19 C18 C10 N2 4(3) . . . . ?
C19 C18 C10 N3 178(2) . . . . ?
C19 C18 C23 C22 -17(3) . . . . ?
C6 C5 C8 N1 170.4(17) . . . . ?
C6 C5 C8 N3 -14(3) . . . . ?
C15 C14 C13 C12 -7(2) . . . . ?
C12 C11 C9 N2 163.6(16) . . . . ?
C12 C11 C9 N1 -7(2) . . . . ?
C12 C11 C16 C15 -4(3) . . . . ?
C3 C2 C7 C6 -1(2) . . . . ?
C3 C4 C5 C6 8(2) . . . . ?
C3 C4 C5 C8 179.9(15) . . . . ?
C22 C21 C20 C19 -4(3) . . . . ?
C7 C2 C3 C4 4(2) . . . . ?
C16 C11 C9 N2 -18(2) . . . . ?
C16 C11 C9 N1 171.5(16) . . . . ?
C16 C11 C12 C13 0(3) . . . . ?
C18 C19 C20 C21 -4(3) . . . . ?
C8 N1 C9 N2 4(3) . . . . ?
C8 N1 C9 C11 173.3(16) . . . . ?
C8 C5 C6 C7 -177.1(17) . . . . ?
C8 N3 C10 N2 4(4) . . . . ?
C8 N3 C10 C18 -170(2) . . . . ?
C20 C21 C22 C23 1(3) . . . . ?
C20 C19 C18 C10 176(2) . . . . ?
C20 C19 C18 C23 14(3) . . . . ?
C10 N2 C9 N1 -5(3) . . . . ?
C10 N2 C9 C11 -175.0(17) . . . . ?
C10 N3 C8 N1 -5(3) . . . . ?
C10 N3 C8 C5 179.8(18) . . . . ?
C10 C18 C23 C22 -179.8(18) . . . . ?
C23 C18 C10 N2 166(2) . . . . ?
C23 C18 C10 N3 -20(3) . . . . ?
